data_8105848
loop_
_publ_author_name
'Liu, Zhi-Min'

_publ_section_title
;
 The crystal structure of
 2,6-bis(pyridin-1-ium-3-ylmethyl)hexahydro-4,8-ethenopyrrolo-[3,4-f]
 isoindole-1,3,5,7-tetrone tetrachloridocuprate(II) monohydrate,
 C24H24Cl4CuN4O5
;
_journal_issue 4
_journal_name_full 'Zeitschrift f\"ur Kristallographie - New Crystal Structures'
_journal_page_first 779
_journal_page_last 781
_journal_paper_doi 10.1515/ncrs-2019-0102
_journal_volume 234
_journal_year 2019
_chemical_absolute_configuration unk
_chemical_formula_sum 'C24 H24 Cl4 Cu N4 O5'
_chemical_formula_weight 653.81
_space_group_crystal_system orthorhombic
_space_group_IT_number 19
_space_group_name_Hall 'P 2ac 2ab'
_space_group_name_H-M_alt 'P 21 21 21'
_atom_sites_solution_hydrogens geom
_cell_angle_alpha 90
_cell_angle_beta 90
_cell_angle_gamma 90
_cell_formula_units_Z 4
_cell_length_a 11.8748(12)
_cell_length_b 13.3493(13)
_cell_length_c 16.4721(17)
_cell_measurement_reflns_used 1336
_cell_measurement_temperature 173(2)
_cell_measurement_theta_max 27
_cell_measurement_theta_min 1.96
_cell_volume 2611.2(5)
_computing_cell_refinement 'Bruker SMART[9]'
_computing_data_collection 'Bruker SMART[9]'
_computing_data_reduction 'Bruker SAINT[9]'
_computing_molecular_graphics 'Bruker SHELXTL[10]'
_computing_publication_material 'Bruker SHELXTL[10]'
_computing_structure_refinement 'SHELXL-2018/3 (Sheldrick, 2018)[11]'
_computing_structure_solution 'Bruker SHELXTL[10]'
_diffrn_ambient_temperature 173(2)
_diffrn_measured_fraction_theta_full 1.000
_diffrn_measured_fraction_theta_max 0.997
_diffrn_measurement_device_type 'CCD area detector'
_diffrn_measurement_method 'phi and omega scans'
_diffrn_radiation_type MoK\a
_diffrn_radiation_wavelength 0.71073
_diffrn_reflns_av_R_equivalents 0.0343
_diffrn_reflns_av_unetI/netI 0.0480
_diffrn_reflns_Laue_measured_fraction_full 1.000
_diffrn_reflns_Laue_measured_fraction_max 0.997
_diffrn_reflns_limit_h_max 15
_diffrn_reflns_limit_h_min -15
_diffrn_reflns_limit_k_max 10
_diffrn_reflns_limit_k_min -17
_diffrn_reflns_limit_l_max 21
_diffrn_reflns_limit_l_min -21
_diffrn_reflns_number 16290
_diffrn_reflns_point_group_measured_fraction_full 0.999
_diffrn_reflns_point_group_measured_fraction_max 0.993
_diffrn_reflns_theta_full 25.242
_diffrn_reflns_theta_max 27.082
_diffrn_reflns_theta_min 1.964
_exptl_absorpt_coefficient_mu 1.290
_exptl_absorpt_correction_T_max 0.824
_exptl_absorpt_correction_T_min 0.78
_exptl_absorpt_correction_type multi-scan
_exptl_absorpt_process_details '(SADABS, Bruker 2000)'
_exptl_crystal_colour yellow
_exptl_crystal_density_diffrn 1.663
_exptl_crystal_density_method 'not measured'
_exptl_crystal_description prism
_exptl_crystal_F_000 1332
_exptl_crystal_size_max 0.2
_exptl_crystal_size_mid 0.2
_exptl_crystal_size_min 0.15
_refine_diff_density_max 0.830
_refine_diff_density_min -0.285
_refine_diff_density_rms 0.078
_refine_ls_abs_structure_details
;
 Flack x determined using 1847 quotients [(I+)-(I-)]/[(I+)+(I-)]
 (Parsons, Flack and Wagner, Acta Cryst. B69 (2013) 249-259).
;
_refine_ls_abs_structure_Flack 0.007(7)
_refine_ls_extinction_coef .
_refine_ls_extinction_method none
_refine_ls_goodness_of_fit_ref 1.001
_refine_ls_matrix_type full
_refine_ls_number_parameters 349
_refine_ls_number_reflns 5688
_refine_ls_number_restraints 2
_refine_ls_restrained_S_all 1.000
_refine_ls_R_factor_all 0.0474
_refine_ls_R_factor_gt 0.0351
_refine_ls_shift/su_max 0.001
_refine_ls_shift/su_mean 0.000
_refine_ls_structure_factor_coef Fsqd
_refine_ls_weighting_details 'w=1/[\s^2^(Fo^2^)+(0.0450P)^2^+0.8000P] where P=(Fo^2^+2Fc^2^)/3'
_refine_ls_weighting_scheme calc
_refine_ls_wR_factor_gt 0.0815
_refine_ls_wR_factor_ref 0.0873
_reflns_Friedel_coverage 0.773
_reflns_Friedel_fraction_full 0.997
_reflns_Friedel_fraction_max 0.989
_reflns_number_gt 4783
_reflns_number_total 5688
_reflns_threshold_expression 'I > 2\s(I)'
_cod_data_source_file suppl_ncrs-2019-0102_suppl.cif
_cod_data_source_block x
_cod_database_code 8105848
_shelx_space_group_comment
;
The symmetry employed for this shelxl refinement is uniquely defined
by the following loop, which should always be used as a source of
symmetry information in preference to the above space-group names.
They are only intended as comments.
;
_publcif_info_exptl_table_max_cols 4
_publcif_info_exptl_table_use_headnotes n

loop_
_space_group_symop_operation_xyz
'x, y, z'
'-x+1/2, -y, z+1/2'
'-x, y+1/2, -z+1/2'
'x+1/2, -y+1/2, -z'

loop_
_atom_site_label
_atom_site_type_symbol
_atom_site_fract_x
_atom_site_fract_y
_atom_site_fract_z
_atom_site_U_iso_or_equiv
_atom_site_adp_type
_atom_site_occupancy
_atom_site_site_symmetry_order
_atom_site_calc_flag
_atom_site_refinement_flags_posn
_atom_site_refinement_flags_adp
_atom_site_refinement_flags_occupancy
_atom_site_disorder_assembly
_atom_site_disorder_group
Cu1 Cu 0.09002(4) 0.66745(4) 0.78972(3) 0.02377(14) Uani 1 1 d . . . . .
Cl1 Cl 0.22611(10) 0.55303(10) 0.80628(8) 0.0385(3) Uani 1 1 d . . . . .
Cl2 Cl 0.07069(11) 0.77297(9) 0.68557(7) 0.0386(3) Uani 1 1 d . . . . .
Cl3 Cl -0.06469(9) 0.57268(9) 0.77803(7) 0.0322(3) Uani 1 1 d . . . . .
Cl4 Cl 0.14015(10) 0.76960(9) 0.89115(6) 0.0285(2) Uani 1 1 d . . . . .
O1 O 0.6744(3) 0.5580(3) 0.5997(2) 0.0335(8) Uani 1 1 d . . . . .
O2 O 0.4967(3) 0.2575(3) 0.6163(2) 0.0380(8) Uani 1 1 d . . . . .
O3 O 0.6939(3) 0.5795(3) 0.95887(19) 0.0334(8) Uani 1 1 d . . . . .
O4 O 0.4871(3) 0.2931(3) 0.9683(2) 0.0375(9) Uani 1 1 d . . . . .
N1 N 0.3439(4) 0.6383(3) 0.4442(2) 0.0351(10) Uani 1 1 d . . . . .
H2A H 0.335860 0.674633 0.401491 0.042 Uiso 1 1 calc R U . . .
N2 N 0.5790(3) 0.4100(3) 0.5910(2) 0.0249(8) Uani 1 1 d . . . . .
N3 N 0.5805(3) 0.4436(3) 0.9801(2) 0.0239(8) Uani 1 1 d . . . . .
N4 N 0.3098(3) 0.6469(3) 0.9948(2) 0.0308(9) Uani 1 1 d . . . . .
H22A H 0.276464 0.663930 0.950523 0.037 Uiso 1 1 calc R U . . .
C1 C 0.2743(4) 0.6524(4) 0.5058(3) 0.0348(12) Uani 1 1 d . . . . .
H1B H 0.217586 0.700206 0.502177 0.042 Uiso 1 1 calc R U . . .
C2 C 0.2861(4) 0.5966(4) 0.5745(3) 0.0345(12) Uani 1 1 d . . . . .
H1A H 0.238308 0.606488 0.618481 0.041 Uiso 1 1 calc R U . . .
C3 C 0.3705(4) 0.5250(4) 0.5779(3) 0.0312(11) Uani 1 1 d . . . . .
H5A H 0.379524 0.486763 0.624674 0.037 Uiso 1 1 calc R U . . .
C4 C 0.4415(4) 0.5098(3) 0.5122(3) 0.0250(10) Uani 1 1 d . . . . .
C5 C 0.4264(4) 0.5698(3) 0.4453(3) 0.0318(11) Uani 1 1 d . . . . .
H3A H 0.473697 0.562843 0.400658 0.038 Uiso 1 1 calc R U . . .
C6 C 0.5301(4) 0.4285(4) 0.5108(3) 0.0298(11) Uani 1 1 d . . . . .
H6A H 0.496555 0.367065 0.490774 0.036 Uiso 1 1 calc R U . . .
H6B H 0.589524 0.447686 0.473498 0.036 Uiso 1 1 calc R U . . .
C7 C 0.6490(4) 0.4777(4) 0.6295(3) 0.0257(10) Uani 1 1 d . . . . .
C8 C 0.6837(3) 0.4361(3) 0.7104(3) 0.0227(9) Uani 1 1 d . . . . .
H8A H 0.765377 0.426004 0.711737 0.027 Uiso 1 1 calc R U . . .
C9 C 0.6226(3) 0.3339(3) 0.7159(3) 0.0243(9) Uani 1 1 d . . . . .
H9A H 0.677960 0.279732 0.719993 0.029 Uiso 1 1 calc R U . . .
C10 C 0.5573(4) 0.3246(4) 0.6368(3) 0.0253(10) Uani 1 1 d . . . . .
C11 C 0.5443(3) 0.3322(3) 0.7902(3) 0.0241(9) Uani 1 1 d . . . . .
H11A H 0.501811 0.269339 0.793381 0.029 Uiso 1 1 calc R U . . .
C12 C 0.4673(4) 0.4212(3) 0.7862(3) 0.0249(9) Uani 1 1 d . . . . .
H12A H 0.389242 0.415475 0.785731 0.030 Uiso 1 1 calc R U . . .
C13 C 0.5208(4) 0.5102(4) 0.7832(3) 0.0251(9) Uani 1 1 d . . . . .
H13A H 0.482729 0.571072 0.781956 0.030 Uiso 1 1 calc R U . . .
C14 C 0.6472(4) 0.5027(3) 0.7820(3) 0.0217(9) Uani 1 1 d . . . . .
H14A H 0.682187 0.569082 0.778990 0.026 Uiso 1 1 calc R U . . .
C15 C 0.6858(3) 0.4455(3) 0.8584(2) 0.0195(9) Uani 1 1 d . . . . .
H15A H 0.766973 0.432772 0.855557 0.023 Uiso 1 1 calc R U . . .
C16 C 0.6576(4) 0.5002(3) 0.9373(3) 0.0229(9) Uani 1 1 d . . . . .
C17 C 0.5539(4) 0.3534(3) 0.9423(3) 0.0261(10) Uani 1 1 d . . . . .
C18 C 0.6217(4) 0.3457(3) 0.8642(3) 0.0241(10) Uani 1 1 d . . . . .
H18A H 0.674996 0.289879 0.867677 0.029 Uiso 1 1 calc R U . . .
C19 C 0.5396(4) 0.4716(4) 1.0605(3) 0.0266(10) Uani 1 1 d . . . . .
H19A H 0.602304 0.497601 1.091873 0.032 Uiso 1 1 calc R U . . .
H19B H 0.512617 0.411822 1.087786 0.032 Uiso 1 1 calc R U . . .
C20 C 0.4464(3) 0.5487(3) 1.0604(3) 0.0231(9) Uani 1 1 d . . . . .
C21 C 0.4144(4) 0.5925(3) 1.1332(3) 0.0299(10) Uani 1 1 d . . . . .
H24A H 0.450294 0.574009 1.181060 0.036 Uiso 1 1 calc R U . . .
C22 C 0.3291(4) 0.6636(4) 1.1351(3) 0.0365(12) Uani 1 1 d . . . . .
H4A H 0.307128 0.692702 1.183936 0.044 Uiso 1 1 calc R U . . .
C23 C 0.2775(4) 0.6904(4) 1.0628(3) 0.0347(12) Uani 1 1 d . . . . .
H23A H 0.220722 0.738351 1.062313 0.042 Uiso 1 1 calc R U . . .
C24 C 0.3917(4) 0.5777(4) 0.9905(3) 0.0274(10) Uani 1 1 d . . . . .
H21A H 0.411240 0.549591 0.940766 0.033 Uiso 1 1 calc R U . . .
O1W O 0.2851(3) 0.7751(3) 0.3308(2) 0.0403(9) Uani 1 1 d D . . . .
H1C H 0.337(4) 0.802(4) 0.307(4) 0.060 Uiso 1 1 d D U . . .
H1D H 0.246(4) 0.817(3) 0.353(3) 0.060 Uiso 1 1 d D U . . .

loop_
_atom_site_aniso_label
_atom_site_aniso_U_11
_atom_site_aniso_U_22
_atom_site_aniso_U_33
_atom_site_aniso_U_23
_atom_site_aniso_U_13
_atom_site_aniso_U_12
Cu1 0.0245(3) 0.0238(3) 0.0230(3) 0.0019(2) -0.0015(2) -0.0009(2)
Cl1 0.0327(6) 0.0375(7) 0.0453(7) -0.0008(6) -0.0011(6) 0.0114(5)
Cl2 0.0469(7) 0.0372(7) 0.0318(6) 0.0138(6) -0.0089(5) -0.0082(6)
Cl3 0.0294(6) 0.0346(6) 0.0326(6) 0.0044(5) -0.0037(5) -0.0094(5)
Cl4 0.0331(6) 0.0296(6) 0.0226(5) -0.0021(5) -0.0023(5) 0.0000(5)
O1 0.0406(19) 0.0320(19) 0.0278(17) 0.0035(16) -0.0013(15) -0.0099(16)
O2 0.046(2) 0.033(2) 0.0351(19) -0.0048(17) -0.0061(16) -0.0084(17)
O3 0.043(2) 0.033(2) 0.0241(17) -0.0079(15) 0.0017(15) -0.0067(16)
O4 0.043(2) 0.035(2) 0.0345(19) 0.0043(16) 0.0092(17) -0.0078(17)
N1 0.047(3) 0.027(2) 0.032(2) 0.0028(19) -0.014(2) -0.005(2)
N2 0.0244(19) 0.029(2) 0.0216(18) -0.0021(15) -0.0014(16) 0.0006(17)
N3 0.0252(18) 0.029(2) 0.0180(17) -0.0006(16) 0.0006(16) 0.0035(18)
N4 0.027(2) 0.034(2) 0.031(2) 0.0095(19) 0.0002(17) 0.0027(18)
C1 0.033(2) 0.028(3) 0.044(3) -0.008(2) -0.010(2) -0.004(2)
C2 0.028(3) 0.035(3) 0.041(3) -0.005(2) 0.002(2) -0.008(2)
C3 0.035(3) 0.031(3) 0.028(2) 0.002(2) -0.005(2) -0.005(2)
C4 0.022(2) 0.029(2) 0.024(2) -0.0018(19) -0.0030(18) -0.0094(19)
C5 0.039(3) 0.032(3) 0.024(2) -0.001(2) -0.005(2) -0.007(2)
C6 0.033(2) 0.036(3) 0.021(2) -0.004(2) -0.0026(19) -0.002(2)
C7 0.020(2) 0.032(3) 0.026(2) -0.001(2) 0.0029(19) 0.000(2)
C8 0.0187(19) 0.027(2) 0.023(2) -0.001(2) 0.0022(19) 0.0010(17)
C9 0.025(2) 0.022(2) 0.027(2) -0.004(2) 0.0002(18) 0.0024(18)
C10 0.026(2) 0.024(2) 0.026(2) -0.006(2) 0.0024(18) 0.002(2)
C11 0.025(2) 0.024(2) 0.023(2) 0.001(2) 0.0017(18) -0.0047(18)
C12 0.021(2) 0.035(3) 0.018(2) -0.004(2) 0.0019(18) 0.0033(18)
C13 0.027(2) 0.030(2) 0.019(2) 0.000(2) 0.0017(19) 0.0100(19)
C14 0.025(2) 0.021(2) 0.020(2) 0.0001(19) 0.0008(19) -0.0027(18)
C15 0.0170(19) 0.024(2) 0.0176(19) -0.0018(18) 0.0010(17) 0.0011(18)
C16 0.022(2) 0.027(3) 0.020(2) 0.000(2) -0.0050(18) 0.0063(19)
C17 0.028(2) 0.027(3) 0.023(2) 0.007(2) 0.0000(19) 0.003(2)
C18 0.027(2) 0.022(2) 0.023(2) -0.0003(19) 0.0014(17) 0.0034(18)
C19 0.029(2) 0.034(3) 0.017(2) 0.003(2) 0.0019(18) 0.003(2)
C20 0.022(2) 0.024(2) 0.023(2) 0.0022(19) 0.0004(18) -0.0054(18)
C21 0.028(2) 0.036(3) 0.025(2) -0.003(2) -0.003(2) -0.004(2)
C22 0.035(3) 0.036(3) 0.038(3) -0.014(2) 0.007(2) -0.002(2)
C23 0.030(2) 0.025(3) 0.049(3) 0.002(2) 0.002(2) 0.002(2)
C24 0.026(2) 0.032(3) 0.024(2) 0.005(2) 0.0027(19) 0.001(2)
O1W 0.044(2) 0.036(2) 0.041(2) 0.0059(18) 0.0086(17) 0.0085(18)

loop_
_atom_type_symbol
_atom_type_description
_atom_type_scat_dispersion_real
_atom_type_scat_dispersion_imag
_atom_type_scat_source
C C 0.0033 0.0016 'International Tables Vol C Tables 4.2.6.8 and 6.1.1.4'
H H 0.0000 0.0000 'International Tables Vol C Tables 4.2.6.8 and 6.1.1.4'
N N 0.0061 0.0033 'International Tables Vol C Tables 4.2.6.8 and 6.1.1.4'
O O 0.0106 0.0060 'International Tables Vol C Tables 4.2.6.8 and 6.1.1.4'
Cl Cl 0.1484 0.1585 'International Tables Vol C Tables 4.2.6.8 and 6.1.1.4'
Cu Cu 0.3201 1.2651 'International Tables Vol C Tables 4.2.6.8 and 6.1.1.4'

loop_
_geom_angle_atom_site_label_1
_geom_angle_atom_site_label_2
_geom_angle_atom_site_label_3
_geom_angle
_geom_angle_site_symmetry_1
_geom_angle_site_symmetry_3
Cl2 Cu1 Cl4 102.52(5) . .
Cl2 Cu1 Cl3 101.90(5) . .
Cl4 Cu1 Cl3 128.82(5) . .
Cl2 Cu1 Cl1 126.74(6) . .
Cl4 Cu1 Cl1 97.63(5) . .
Cl3 Cu1 Cl1 102.54(5) . .
C1 N1 C5 122.9(4) . .
C1 N1 H2A 118.5 . .
C5 N1 H2A 118.5 . .
C7 N2 C10 113.5(4) . .
C7 N2 C6 122.8(4) . .
C10 N2 C6 123.7(4) . .
C16 N3 C17 113.2(4) . .
C16 N3 C19 123.0(4) . .
C17 N3 C19 123.5(4) . .
C23 N4 C24 123.9(4) . .
C23 N4 H22A 118.0 . .
C24 N4 H22A 118.0 . .
N1 C1 C2 119.7(5) . .
N1 C1 H1B 120.2 . .
C2 C1 H1B 120.2 . .
C1 C2 C3 119.0(5) . .
C1 C2 H1A 120.5 . .
C3 C2 H1A 120.5 . .
C2 C3 C4 120.5(5) . .
C2 C3 H5A 119.7 . .
C4 C3 H5A 119.7 . .
C5 C4 C3 117.5(4) . .
C5 C4 C6 119.8(4) . .
C3 C4 C6 122.7(4) . .
N1 C5 C4 120.3(5) . .
N1 C5 H3A 119.9 . .
C4 C5 H3A 119.9 . .
N2 C6 C4 112.6(4) . .
N2 C6 H6A 109.1 . .
C4 C6 H6A 109.1 . .
N2 C6 H6B 109.1 . .
C4 C6 H6B 109.1 . .
H6A C6 H6B 107.8 . .
O1 C7 N2 122.7(4) . .
O1 C7 C8 128.1(4) . .
N2 C7 C8 109.3(4) . .
C7 C8 C14 112.9(3) . .
C7 C8 C9 104.5(4) . .
C14 C8 C9 109.4(3) . .
C7 C8 H8A 110.0 . .
C14 C8 H8A 110.0 . .
C9 C8 H8A 110.0 . .
C10 C9 C11 111.9(3) . .
C10 C9 C8 105.1(4) . .
C11 C9 C8 110.1(4) . .
C10 C9 H9A 109.9 . .
C11 C9 H9A 109.9 . .
C8 C9 H9A 109.9 . .
O2 C10 N2 124.8(4) . .
O2 C10 C9 127.5(4) . .
N2 C10 C9 107.7(4) . .
C12 C11 C18 107.8(4) . .
C12 C11 C9 108.7(4) . .
C18 C11 C9 105.5(3) . .
C12 C11 H11A 111.5 . .
C18 C11 H11A 111.5 . .
C9 C11 H11A 111.5 . .
C13 C12 C11 114.4(4) . .
C13 C12 H12A 122.8 . .
C11 C12 H12A 122.8 . .
C12 C13 C14 114.3(4) . .
C12 C13 H13A 122.8 . .
C14 C13 H13A 122.8 . .
C13 C14 C8 109.2(4) . .
C13 C14 C15 108.6(4) . .
C8 C14 C15 104.8(3) . .
C13 C14 H14A 111.3 . .
C8 C14 H14A 111.3 . .
C15 C14 H14A 111.3 . .
C16 C15 C18 104.6(3) . .
C16 C15 C14 113.1(3) . .
C18 C15 C14 109.4(3) . .
C16 C15 H15A 109.8 . .
C18 C15 H15A 109.8 . .
C14 C15 H15A 109.8 . .
O3 C16 N3 124.8(4) . .
O3 C16 C15 126.6(4) . .
N3 C16 C15 108.6(4) . .
O4 C17 N3 124.5(4) . .
O4 C17 C18 127.0(4) . .
N3 C17 C18 108.5(4) . .
C17 C18 C11 111.2(3) . .
C17 C18 C15 104.8(4) . .
C11 C18 C15 110.4(4) . .
C17 C18 H18A 110.1 . .
C11 C18 H18A 110.1 . .
C15 C18 H18A 110.1 . .
N3 C19 C20 114.6(4) . .
N3 C19 H19A 108.6 . .
C20 C19 H19A 108.6 . .
N3 C19 H19B 108.6 . .
C20 C19 H19B 108.6 . .
H19A C19 H19B 107.6 . .
C24 C20 C21 118.4(4) . .
C24 C20 C19 122.6(4) . .
C21 C20 C19 119.1(4) . .
C20 C21 C22 120.5(4) . .
C20 C21 H24A 119.7 . .
C22 C21 H24A 119.7 . .
C23 C22 C21 118.6(5) . .
C23 C22 H4A 120.7 . .
C21 C22 H4A 120.7 . .
N4 C23 C22 119.2(4) . .
N4 C23 H23A 120.4 . .
C22 C23 H23A 120.4 . .
N4 C24 C20 119.4(4) . .
N4 C24 H21A 120.3 . .
C20 C24 H21A 120.3 . .
H1C O1W H1D 111(6) . .

loop_
_geom_bond_atom_site_label_1
_geom_bond_atom_site_label_2
_geom_bond_distance
_geom_bond_site_symmetry_2
Cu1 Cl2 2.2316(12) .
Cu1 Cl4 2.2372(12) .
Cu1 Cl3 2.2389(12) .
Cu1 Cl1 2.2403(12) .
O1 C7 1.216(6) .
O2 C10 1.198(6) .
O3 C16 1.197(5) .
O4 C17 1.209(5) .
N1 C1 1.321(7) .
N1 C5 1.341(6) .
N1 H2A 0.8600 .
N2 C7 1.382(6) .
N2 C10 1.391(6) .
N2 C6 1.465(5) .
N3 C16 1.381(6) .
N3 C17 1.392(6) .
N3 C19 1.459(5) .
N4 C23 1.319(6) .
N4 C24 1.343(6) .
N4 H22A 0.8600 .
C1 C2 1.362(7) .
C1 H1B 0.9300 .
C2 C3 1.386(7) .
C2 H1A 0.9300 .
C3 C4 1.388(6) .
C3 H5A 0.9300 .
C4 C5 1.373(6) .
C4 C6 1.511(7) .
C5 H3A 0.9300 .
C6 H6A 0.9700 .
C6 H6B 0.9700 .
C7 C8 1.502(6) .
C8 C14 1.539(6) .
C8 C9 1.548(6) .
C8 H8A 0.9800 .
C9 C10 1.521(6) .
C9 C11 1.537(6) .
C9 H9A 0.9800 .
C11 C12 1.501(6) .
C11 C18 1.537(6) .
C11 H11A 0.9800 .
C12 C13 1.348(6) .
C12 H12A 0.9300 .
C13 C14 1.505(6) .
C13 H13A 0.9300 .
C14 C15 1.541(6) .
C14 H14A 0.9800 .
C15 C16 1.527(6) .
C15 C18 1.537(6) .
C15 H15A 0.9800 .
C17 C18 1.521(6) .
C18 H18A 0.9800 .
C19 C20 1.512(6) .
C19 H19A 0.9700 .
C19 H19B 0.9700 .
C20 C24 1.378(6) .
C20 C21 1.387(6) .
C21 C22 1.388(7) .
C21 H24A 0.9300 .
C22 C23 1.387(7) .
C22 H4A 0.9300 .
C23 H23A 0.9300 .
C24 H21A 0.9300 .
O1W H1C 0.815(14) .
O1W H1D 0.818(14) .

loop_
_geom_hbond_atom_site_label_D
_geom_hbond_atom_site_label_H
_geom_hbond_atom_site_label_A
_geom_hbond_distance_DH
_geom_hbond_distance_HA
_geom_hbond_distance_DA
_geom_hbond_angle_DHA
_geom_hbond_site_symmetry_A
_geom_hbond_publ_flag
N1 H2A O1W 0.86 1.87 2.704(5) 161.3 . yes
N4 H22A Cl4 0.86 2.36 3.107(4) 145.6 . yes
N4 H22A Cl1 0.86 2.86 3.493(4) 131.5 . yes
O1W H1C Cl3 0.815(14) 2.47(3) 3.245(4) 158(6) 4_566 yes
O1W H1C Cl2 0.815(14) 2.95(5) 3.462(4) 123(5) 4_566 yes
O1W H1D O1 0.818(14) 2.03(2) 2.829(5) 168(6) 4_466 yes

loop_
_geom_torsion_atom_site_label_1
_geom_torsion_atom_site_label_2
_geom_torsion_atom_site_label_3
_geom_torsion_atom_site_label_4
_geom_torsion
_geom_torsion_site_symmetry_1
_geom_torsion_site_symmetry_2
_geom_torsion_site_symmetry_3
_geom_torsion_site_symmetry_4
C5 N1 C1 C2 0.8(7) . . . .
N1 C1 C2 C3 -0.8(7) . . . .
C1 C2 C3 C4 -0.4(7) . . . .
C2 C3 C4 C5 1.5(7) . . . .
C2 C3 C4 C6 -176.2(4) . . . .
C1 N1 C5 C4 0.4(7) . . . .
C3 C4 C5 N1 -1.6(7) . . . .
C6 C4 C5 N1 176.2(4) . . . .
C7 N2 C6 C4 -70.0(5) . . . .
C10 N2 C6 C4 108.1(5) . . . .
C5 C4 C6 N2 148.5(4) . . . .
C3 C4 C6 N2 -33.9(6) . . . .
C10 N2 C7 O1 -177.7(4) . . . .
C6 N2 C7 O1 0.5(7) . . . .
C10 N2 C7 C8 1.5(5) . . . .
C6 N2 C7 C8 179.7(4) . . . .
O1 C7 C8 C14 59.3(6) . . . .
N2 C7 C8 C14 -119.8(4) . . . .
O1 C7 C8 C9 178.1(4) . . . .
N2 C7 C8 C9 -0.9(4) . . . .
C7 C8 C9 C10 0.2(4) . . . .
C14 C8 C9 C10 121.3(4) . . . .
C7 C8 C9 C11 -120.5(4) . . . .
C14 C8 C9 C11 0.7(5) . . . .
C7 N2 C10 O2 178.0(4) . . . .
C6 N2 C10 O2 -0.2(7) . . . .
C7 N2 C10 C9 -1.3(5) . . . .
C6 N2 C10 C9 -179.5(4) . . . .
C11 C9 C10 O2 -59.2(6) . . . .
C8 C9 C10 O2 -178.7(4) . . . .
C11 C9 C10 N2 120.1(4) . . . .
C8 C9 C10 N2 0.6(4) . . . .
C10 C9 C11 C12 -62.7(5) . . . .
C8 C9 C11 C12 53.8(4) . . . .
C10 C9 C11 C18 -178.1(4) . . . .
C8 C9 C11 C18 -61.6(4) . . . .
C18 C11 C12 C13 56.1(5) . . . .
C9 C11 C12 C13 -57.8(5) . . . .
C11 C12 C13 C14 1.7(6) . . . .
C12 C13 C14 C8 55.8(5) . . . .
C12 C13 C14 C15 -58.0(5) . . . .
C7 C8 C14 C13 61.5(5) . . . .
C9 C8 C14 C13 -54.4(5) . . . .
C7 C8 C14 C15 177.8(4) . . . .
C9 C8 C14 C15 61.9(4) . . . .
C13 C14 C15 C16 -63.7(5) . . . .
C8 C14 C15 C16 179.7(4) . . . .
C13 C14 C15 C18 52.5(4) . . . .
C8 C14 C15 C18 -64.1(4) . . . .
C17 N3 C16 O3 -178.8(4) . . . .
C19 N3 C16 O3 -4.3(7) . . . .
C17 N3 C16 C15 2.3(5) . . . .
C19 N3 C16 C15 176.8(4) . . . .
C18 C15 C16 O3 176.9(4) . . . .
C14 C15 C16 O3 -64.1(6) . . . .
C18 C15 C16 N3 -4.2(4) . . . .
C14 C15 C16 N3 114.8(4) . . . .
C16 N3 C17 O4 -178.7(4) . . . .
C19 N3 C17 O4 6.8(7) . . . .
C16 N3 C17 C18 0.7(5) . . . .
C19 N3 C17 C18 -173.7(4) . . . .
O4 C17 C18 C11 56.7(6) . . . .
N3 C17 C18 C11 -122.7(4) . . . .
O4 C17 C18 C15 176.1(4) . . . .
N3 C17 C18 C15 -3.3(4) . . . .
C12 C11 C18 C17 59.7(5) . . . .
C9 C11 C18 C17 175.7(4) . . . .
C12 C11 C18 C15 -56.4(4) . . . .
C9 C11 C18 C15 59.7(4) . . . .
C16 C15 C18 C17 4.4(4) . . . .
C14 C15 C18 C17 -117.1(4) . . . .
C16 C15 C18 C11 124.3(4) . . . .
C14 C15 C18 C11 2.9(5) . . . .
C16 N3 C19 C20 81.4(5) . . . .
C17 N3 C19 C20 -104.7(5) . . . .
N3 C19 C20 C24 10.4(6) . . . .
N3 C19 C20 C21 -169.5(4) . . . .
C24 C20 C21 C22 0.1(7) . . . .
C19 C20 C21 C22 180.0(4) . . . .
C20 C21 C22 C23 -0.5(7) . . . .
C24 N4 C23 C22 -0.6(7) . . . .
C21 C22 C23 N4 0.7(7) . . . .
C23 N4 C24 C20 0.2(7) . . . .
C21 C20 C24 N4 0.1(7) . . . .
C19 C20 C24 N4 -179.8(4) . . . .

loop_
_publcif_info_tables.block_id
_publcif_info_tables.reference_item
{5354cec4-a63f-427a-a05b-643785eb29d6} '_publcif_info_datablock.publ_exptl'

loop_
_publcif_info_cif.paper_type
CE

loop_
_publcif_info_datablock.id
_publcif_info_datablock.publ_exptl
_publcif_info_datablock.publ_geom
_publcif_info_datablock.structure
{f09c89c1-a577-47a0-936f-40c453e24178} y y y
{5354cec4-a63f-427a-a05b-643785eb29d6} ? ? ?

loop_
_publcif_info_exptl_table_extra_item
sin_theta_over_lambda_max
